data_1567196
loop_
_publ_author_name
'Xia, Hai-Lun'
'Zhou, Kang'
'Wu, Shenjie'
'Ren, Daming'
'Xing, Kai'
'Guo, Jiandong'
'Wang, Xiaotai'
'Liu, Xiao-Yuan'
'Li, Jing'

_publ_section_title
;
 Building an emission library of donor-acceptor-donor type linker-based
 luminescent metal-organic frameworks.
;
_journal_issue 27
_journal_name_full 'Chemical science'
_journal_page_first 8036
_journal_page_last 8044
_journal_paper_doi 10.1039/d2sc02267b
_journal_volume 13
_journal_year 2022
_chemical_formula_moiety 'C112 H64 N16 O16 Se4 Zn4, O'
_chemical_formula_sum 'C112 H64 N16 O17 Se4 Zn4'
_chemical_formula_weight 2483.11
_space_group_crystal_system triclinic
_space_group_IT_number 2
_space_group_name_Hall '-P 1'
_space_group_name_H-M_alt 'P -1'
_atom_sites_solution_hydrogens geom
_atom_sites_solution_primary dual
_audit_creation_date 2021-12-05
_audit_creation_method
;
Olex2 1.3
(compiled 2020.02.04 svn.rd84adfe8 for OlexSys, GUI svn.r6032)
;
_audit_update_record
;
2021-12-16 deposited with the CCDC.	2022-06-29 downloaded from the CCDC.
;
_cell_angle_alpha 88.538(2)
_cell_angle_beta 87.9310(10)
_cell_angle_gamma 81.4230(10)
_cell_formula_units_Z 1
_cell_length_a 10.4136(3)
_cell_length_b 15.0054(4)
_cell_length_c 15.7481(4)
_cell_measurement_reflns_used 9899
_cell_measurement_temperature 200.0
_cell_measurement_theta_max 66.722
_cell_measurement_theta_min 2.808
_cell_volume 2431.19(11)
_computing_cell_refinement 'SAINT V8.38A (Bruker, 2018)'
_computing_data_reduction 'SAINT V8.38A (Bruker, 2018)'
_computing_molecular_graphics 'Olex2 1.3 (Dolomanov et al., 2009)'
_computing_publication_material 'Olex2 1.3 (Dolomanov et al., 2009)'
_computing_structure_refinement 'SHELXL 2017/1 (Sheldrick, 2015)'
_computing_structure_solution 'SHELXT 2014/5 (Sheldrick, 2014)'
_diffrn_ambient_temperature 200.0
_diffrn_measured_fraction_theta_full 0.995
_diffrn_measured_fraction_theta_max 0.995
_diffrn_measurement_device_type 'Bruker APEX-II CCD'
_diffrn_measurement_method '\f and \w scans'
_diffrn_radiation_type CuK\a
_diffrn_radiation_wavelength 1.54178
_diffrn_reflns_av_R_equivalents 0.0626
_diffrn_reflns_av_unetI/netI 0.0558
_diffrn_reflns_Laue_measured_fraction_full 0.995
_diffrn_reflns_Laue_measured_fraction_max 0.995
_diffrn_reflns_limit_h_max 12
_diffrn_reflns_limit_h_min -10
_diffrn_reflns_limit_k_max 17
_diffrn_reflns_limit_k_min -17
_diffrn_reflns_limit_l_max 18
_diffrn_reflns_limit_l_min -18
_diffrn_reflns_number 30102
_diffrn_reflns_point_group_measured_fraction_full 0.995
_diffrn_reflns_point_group_measured_fraction_max 0.995
_diffrn_reflns_theta_full 66.716
_diffrn_reflns_theta_max 66.716
_diffrn_reflns_theta_min 2.808
_diffrn_source_current 1.0
_diffrn_source_power 0.05
_diffrn_source_voltage 50.0
_diffrn_standards_number 0
_exptl_absorpt_coefficient_mu 3.505
_exptl_absorpt_correction_T_max 0.7528
_exptl_absorpt_correction_T_min 0.6218
_exptl_absorpt_correction_type multi-scan
_exptl_absorpt_process_details
;
SADABS-2016/2 (Bruker,2016/2) was used for absorption correction.
wR2(int) was 0.1147 before and 0.0702 after correction.
The Ratio of minimum to maximum transmission is 0.8260.
The \l/2 correction factor is Not present.
;
_exptl_crystal_colour red
_exptl_crystal_colour_primary red
_exptl_crystal_density_diffrn 1.696
_exptl_crystal_description plate
_exptl_crystal_F_000 1240
_exptl_crystal_size_max 0.6
_exptl_crystal_size_mid 0.2
_exptl_crystal_size_min 0.02
_refine_diff_density_max 0.968
_refine_diff_density_min -0.977
_refine_diff_density_rms 0.153
_refine_ls_extinction_method none
_refine_ls_goodness_of_fit_ref 1.079
_refine_ls_hydrogen_treatment constr
_refine_ls_matrix_type full
_refine_ls_number_parameters 776
_refine_ls_number_reflns 8587
_refine_ls_number_restraints 1185
_refine_ls_restrained_S_all 2.556
_refine_ls_R_factor_all 0.0871
_refine_ls_R_factor_gt 0.0732
_refine_ls_shift/su_max 0.000
_refine_ls_shift/su_mean 0.000
_refine_ls_structure_factor_coef Fsqd
_refine_ls_weighting_details 'w=1/[\s^2^(Fo^2^)+(0.0526P)^2^+31.2799P] where P=(Fo^2^+2Fc^2^)/3'
_refine_ls_weighting_scheme calc
_refine_ls_wR_factor_gt 0.1913
_refine_ls_wR_factor_ref 0.1998
_reflns_Friedel_coverage 0.000
_reflns_number_gt 7140
_reflns_number_total 8587
_reflns_threshold_expression 'I > 2\s(I)'
_cod_data_source_file d2sc02267b2.cif
_cod_data_source_block cu_250_wsj_0m_a
_cod_depositor_comments 'Adding full bibliography for 1567192--1567197.cif.'
_cod_database_code 1567196
_shelx_shelxl_version_number 2017/1
_shelx_space_group_comment
;
The symmetry employed for this shelxl refinement is uniquely defined
by the following loop, which should always be used as a source of
symmetry information in preference to the above space-group names.
They are only intended as comments.
;
_shelx_estimated_absorpt_t_max 0.933
_shelx_estimated_absorpt_t_min 0.228
_olex2_refinement_description
;
1. Fixed Uiso
 At 1.2 times of:
  All C(H) groups
2. Restrained distances
 C51A-C46A \\sim C51A-C50A \\sim C55A-C50A \\sim C55A-C54A \\sim C54A-C53A
\\sim C53A-C52A \\sim C52A-
 C49A \\sim C50A-C49A \\sim C49A-C48A \\sim C48A-C45A \\sim C46A-C45A
 with sigma of 0.02
 C41-C45A \\sim C45A-C49A
 with sigma of 0.02
 C57-C46A \\sim C57-C50A
 with sigma of 0.02
 Se2A-N47A \\sim Se2A-N44A
 with sigma of 0.02
 N47A-C46A \\sim N44A-C45A
 with sigma of 0.02
3. Restrained planarity
 Se2A, N44A, C45A, C46A, N47A, C51A, C50A, C49A, C48A, C52A, C54A, C53A, C55A
 with sigma of 0.1
4. Rigid bond restraints
 All non-hydrogen atoms
 with sigma for 1-2 distances of 0.02 and sigma for 1-3 distances of 0.04
5. Uiso/Uaniso restraints and constraints
All non-hydrogen atoms have similar U: within 2A with sigma of 0.01 and sigma
for terminal atoms of 0.02 within 2A
6. Others
 Sof(C51A)=Sof(C46A)=Sof(C45A)=Sof(C48A)=Sof(C49A)=Sof(C50A)=Sof(C55A)=
 Sof(H55A)=Sof(C53A)=Sof(H53A)=Sof(C54A)=Sof(H54A)=Sof(C52A)=Sof(H52A)=
 Sof(N47A)=Sof(Se2A)=Sof(N44A)=1-FVAR(1)
 Sof(Se2)=Sof(N44)=Sof(C45)=Sof(C46)=Sof(N47)=Sof(C48)=Sof(C51)=Sof(C52)=
 Sof(H52)=Sof(C49)=Sof(C50)=Sof(C55)=Sof(H55)=Sof(C54)=Sof(H54)=Sof(C53)=
 Sof(H53)=FVAR(1)
 Fixed Sof: O9(0.5)
7.a Aromatic/amide H refined with riding coordinates:
 C3(H3), C4(H4), C6(H6), C7(H7), C11(H11), C12(H12), C15(H15), C16(H16),
 C17(H17), C18(H18), C20(H20), C21(H21), C30(H30), C31(H31), C32(H32), C33(H33),
  C34(H34), C35(H35), C37(H37), C38(H38), C39(H39), C40(H40), C42(H42),
 C43(H43), C52(H52), C55(H55), C54(H54), C53(H53), C56(H56), C58(H58), C59(H59),
  C60(H60), C55A(H55A), C53A(H53A), C54A(H54A), C52A(H52A)
7.b Fitted hexagon refined as free rotating group:
 C52(C49,C50,C55,C54,C53)
7.c Naphthalene refined as free rotating group:
 C51A(C46A,C45A,C48A,C49A,C50A,C55A,C53A,C54A,C52A)
;
_olex2_submission_special_instructions 'No special instructions were received'

loop_
_space_group_symop_operation_xyz
'x, y, z'
'-x, -y, -z'

loop_
_atom_site_label
_atom_site_type_symbol
_atom_site_fract_x
_atom_site_fract_y
_atom_site_fract_z
_atom_site_U_iso_or_equiv
_atom_site_adp_type
_atom_site_occupancy
_atom_site_site_symmetry_order
_atom_site_calc_flag
_atom_site_refinement_flags_posn
_atom_site_refinement_flags_adp
_atom_site_refinement_flags_occupancy
_atom_site_disorder_assembly
_atom_site_disorder_group
Se1 Se 0.52626(10) -0.24421(7) 0.39589(6) 0.0412(3) Uani 1 1 d . U . . .
Se2 Se 1.00058(13) 0.80394(8) 0.35354(10) 0.0438(4) Uani 0.837(4) 1 d . U P A 1
Zn1 Zn 0.74049(8) -0.09414(5) -0.10198(5) 0.0152(2) Uani 1 1 d . U . . .
Zn2 Zn 0.78551(8) 0.63495(6) -0.12669(5) 0.0157(2) Uani 1 1 d . U . . .
O1 O 0.6151(4) 0.7121(3) -0.1302(3) 0.0252(10) Uani 1 1 d . U . . .
O2 O 0.5696(4) 0.8544(3) -0.0899(3) 0.0209(10) Uani 1 1 d . U . . .
O3 O -0.0374(5) 0.6720(3) -0.1224(3) 0.0258(10) Uani 1 1 d . U . . .
O4 O -0.0916(4) 0.8178(3) -0.0956(3) 0.0262(11) Uani 1 1 d . U . . .
O5 O 0.6684(5) 0.0399(3) -0.1166(3) 0.0235(10) Uani 1 1 d . U . . .
O6 O 0.8802(5) 0.0308(4) -0.1181(4) 0.0367(13) Uani 1 1 d . U . . .
O7 O 0.8022(5) 0.5028(3) -0.1304(3) 0.0299(11) Uani 1 1 d . U . . .
O8 O 0.6082(7) 0.5060(4) -0.1887(5) 0.0556(19) Uani 1 1 d . U . . .
N1 N 0.7358(5) -0.0793(4) 0.0341(3) 0.0171(10) Uani 1 1 d . U . . .
N2 N 0.7339(6) -0.1005(4) 0.7590(4) 0.0248(12) Uani 1 1 d . U . . .
N3 N 0.7815(6) 0.6253(4) 0.0113(4) 0.0225(11) Uani 1 1 d . U . . .
N4 N 0.8054(6) 0.6454(4) 0.7351(4) 0.0279(13) Uani 1 1 d . U . . .
C1 C 0.5373(6) 0.7802(4) -0.1086(4) 0.0180(12) Uani 1 1 d . U . . .
C2 C 0.3955(6) 0.7727(4) -0.1077(4) 0.0183(12) Uani 1 1 d . U . . .
C3 C 0.3024(6) 0.8451(5) -0.0858(4) 0.0209(13) Uani 1 1 d . U . . .
H3 H 0.328791 0.900148 -0.070186 0.025 Uiso 1 1 calc R U . . .
C4 C 0.1707(6) 0.8382(5) -0.0864(4) 0.0210(13) Uani 1 1 d . U . . .
H4 H 0.107814 0.888309 -0.071317 0.025 Uiso 1 1 calc R U . . .
C5 C 0.1315(6) 0.7582(4) -0.1089(4) 0.0185(12) Uani 1 1 d . U . . .
C6 C 0.2250(7) 0.6848(5) -0.1286(5) 0.0296(15) Uani 1 1 d . U . . .
H6 H 0.198793 0.628850 -0.141650 0.036 Uiso 1 1 calc R U . . .
C7 C 0.3548(7) 0.6923(5) -0.1295(5) 0.0263(14) Uani 1 1 d . U . . .
H7 H 0.417376 0.642161 -0.145101 0.032 Uiso 1 1 calc R U . . .
C8 C -0.0105(6) 0.7490(4) -0.1092(4) 0.0181(12) Uani 1 1 d . U . . .
C9 C 0.7072(8) 0.4667(5) -0.1558(5) 0.0312(15) Uani 1 1 d . U . . .
C10 C 0.7231(7) 0.3650(5) -0.1463(5) 0.0297(15) Uani 1 1 d . U . . .
C11 C 0.8420(8) 0.3162(5) -0.1260(5) 0.0329(16) Uani 1 1 d . U . . .
H11 H 0.913390 0.346735 -0.115847 0.039 Uiso 1 1 calc R U . . .
C12 C 0.8573(8) 0.2223(5) -0.1205(6) 0.0320(16) Uani 1 1 d . U . . .
H12 H 0.940127 0.189197 -0.108891 0.038 Uiso 1 1 calc R U . . .
C13 C 0.7534(7) 0.1770(5) -0.1318(5) 0.0256(14) Uani 1 1 d . U . . .
C14 C 0.7713(6) 0.0752(4) -0.1219(4) 0.0203(13) Uani 1 1 d . U . . .
C15 C 0.6359(8) 0.2257(6) -0.1510(6) 0.0402(18) Uani 1 1 d . U . . .
H15 H 0.564016 0.195021 -0.159229 0.048 Uiso 1 1 calc R U . . .
C16 C 0.6194(9) 0.3194(6) -0.1587(7) 0.0438(19) Uani 1 1 d . U . . .
H16 H 0.537066 0.351934 -0.172451 0.053 Uiso 1 1 calc R U . . .
C17 C 0.6213(6) -0.0720(4) 0.0772(4) 0.0190(12) Uani 1 1 d . U . . .
H17 H 0.545094 -0.073645 0.046233 0.023 Uiso 1 1 calc R U . . .
C18 C 0.6084(6) -0.0622(5) 0.1637(4) 0.0207(13) Uani 1 1 d . U . . .
H18 H 0.525378 -0.059779 0.191402 0.025 Uiso 1 1 calc R U . . .
C19 C 0.7173(7) -0.0559(5) 0.2106(4) 0.0207(13) Uani 1 1 d . U . . .
C20 C 0.8351(7) -0.0592(5) 0.1658(4) 0.0223(13) Uani 1 1 d . U . . .
H20 H 0.912049 -0.054238 0.194901 0.027 Uiso 1 1 calc R U . . .
C21 C 0.8401(6) -0.0697(4) 0.0780(4) 0.0198(13) Uani 1 1 d . U . . .
H21 H 0.921098 -0.070018 0.048131 0.024 Uiso 1 1 calc R U . . .
N22 N 0.5899(6) -0.1800(5) 0.3131(4) 0.0309(13) Uani 1 1 d . U . . .
C23 C 0.6452(7) -0.1170(5) 0.3506(5) 0.0259(14) Uani 1 1 d . U . . .
C24 C 0.6422(7) -0.1202(5) 0.4435(5) 0.0279(14) Uani 1 1 d . U . . .
N25 N 0.5824(7) -0.1852(5) 0.4801(4) 0.0347(14) Uani 1 1 d . U . . .
C26 C 0.7066(7) -0.0508(5) 0.3050(4) 0.0238(13) Uani 1 1 d . U . . .
C27 C 0.7503(7) 0.0163(5) 0.3501(4) 0.0256(14) Uani 1 1 d . U . . .
C28 C 0.7471(7) 0.0125(5) 0.4433(4) 0.0255(14) Uani 1 1 d . U . . .
C29 C 0.7010(7) -0.0579(5) 0.4890(4) 0.0265(14) Uani 1 1 d . U . . .
C30 C 0.7910(8) 0.0939(5) 0.3097(5) 0.0304(15) Uani 1 1 d . U . . .
H30 H 0.794838 0.097534 0.249391 0.037 Uiso 1 1 calc R U . . .
C31 C 0.8244(9) 0.1626(6) 0.3540(6) 0.0376(17) Uani 1 1 d . U . . .
H31 H 0.850195 0.213369 0.324507 0.045 Uiso 1 1 calc R U . . .
C32 C 0.8212(9) 0.1596(6) 0.4426(6) 0.0391(17) Uani 1 1 d . U . . .
H32 H 0.843814 0.208693 0.472842 0.047 Uiso 1 1 calc R U . . .
C33 C 0.7863(8) 0.0877(6) 0.4858(5) 0.0360(17) Uani 1 1 d . U . . .
H33 H 0.787640 0.086467 0.546108 0.043 Uiso 1 1 calc R U . . .
C34 C 0.6201(7) -0.0960(5) 0.7212(5) 0.0269(14) Uani 1 1 d . U . . .
H34 H 0.545111 -0.102598 0.755559 0.032 Uiso 1 1 calc R U . . .
C35 C 0.6061(7) -0.0823(5) 0.6353(5) 0.0276(15) Uani 1 1 d . U . . .
H35 H 0.523121 -0.080966 0.611663 0.033 Uiso 1 1 calc R U . . .
C36 C 0.7122(7) -0.0704(5) 0.5828(4) 0.0261(14) Uani 1 1 d . U . . .
C37 C 0.8305(8) -0.0769(6) 0.6221(5) 0.0353(17) Uani 1 1 d . U . . .
H37 H 0.907298 -0.071672 0.589025 0.042 Uiso 1 1 calc R U . . .
C38 C 0.8373(8) -0.0910(6) 0.7088(5) 0.0324(16) Uani 1 1 d . U . . .
H38 H 0.919371 -0.094046 0.734061 0.039 Uiso 1 1 calc R U . . .
C39 C 0.8478(7) 0.5536(5) 0.0500(5) 0.0265(14) Uani 1 1 d . U . . .
H39 H 0.886179 0.504553 0.016064 0.032 Uiso 1 1 calc R U . . .
C40 C 0.8632(7) 0.5470(5) 0.1363(5) 0.0269(14) Uani 1 1 d . U . . .
H40 H 0.912645 0.494955 0.160696 0.032 Uiso 1 1 calc R U . . .
C41 C 0.8058(7) 0.6172(5) 0.1878(4) 0.0256(13) Uani 1 1 d D U . . .
C42 C 0.7383(8) 0.6930(5) 0.1473(5) 0.0325(16) Uani 1 1 d . U . . .
H42 H 0.699474 0.743286 0.179409 0.039 Uiso 1 1 calc R U . . .
C43 C 0.7285(8) 0.6940(5) 0.0602(5) 0.0308(15) Uani 1 1 d . U . . .
H43 H 0.681976 0.745852 0.033526 0.037 Uiso 1 1 calc R U . . .
N44 N 0.9353(11) 0.7399(7) 0.2774(6) 0.0328(15) Uani 0.837(4) 1 d . U P A 1
C45 C 0.8791(11) 0.6767(7) 0.3225(6) 0.0272(15) Uani 0.837(4) 1 d . U P A 1
C46 C 0.8852(11) 0.6788(7) 0.4138(6) 0.0277(15) Uani 0.837(4) 1 d . U P A 1
N47 N 0.9458(12) 0.7457(7) 0.4441(6) 0.0377(16) Uani 0.837(4) 1 d . U P A 1
C48 C 0.8142(12) 0.6131(8) 0.2815(6) 0.0270(15) Uani 0.837(4) 1 d . U P A 1
C51 C 0.8275(12) 0.6155(8) 0.4666(6) 0.0296(16) Uani 0.837(4) 1 d . U P A 1
C52 C 0.7015(11) 0.4848(6) 0.2982(3) 0.044(2) Uani 0.837(4) 1 d G U P A 1
H52 H 0.693517 0.485783 0.238235 0.053 Uiso 0.837(4) 1 calc R U P A 1
C49 C 0.7611(9) 0.5497(5) 0.3363(4) 0.0343(16) Uani 0.837(4) 1 d G U P A 1
C50 C 0.7728(8) 0.5483(5) 0.4239(4) 0.0333(16) Uani 0.837(4) 1 d G U P A 1
C55 C 0.7249(10) 0.4819(6) 0.4735(3) 0.044(2) Uani 0.837(4) 1 d G U P A 1
H55 H 0.732943 0.480887 0.533471 0.053 Uiso 0.837(4) 1 calc R U P A 1
C54 C 0.6653(9) 0.4169(5) 0.4355(4) 0.048(2) Uani 0.837(4) 1 d G U P A 1
H54 H 0.632623 0.371536 0.469348 0.058 Uiso 0.837(4) 1 calc R U P A 1
C53 C 0.6536(10) 0.4184(5) 0.3478(5) 0.049(2) Uani 0.837(4) 1 d G U P A 1
H53 H 0.612908 0.373982 0.321730 0.059 Uiso 0.837(4) 1 calc R U P A 1
C56 C 0.7037(8) 0.6396(6) 0.6025(5) 0.0335(16) Uani 1 1 d . U . . .
H56 H 0.625634 0.642720 0.572544 0.040 Uiso 1 1 calc R U . . .
C57 C 0.8230(8) 0.6251(5) 0.5585(5) 0.0301(14) Uani 1 1 d D U . . .
C58 C 0.9330(8) 0.6232(6) 0.6058(5) 0.0376(17) Uani 1 1 d . U . . .
H58 H 1.016624 0.614788 0.578488 0.045 Uiso 1 1 calc R U . . .
C59 C 0.9206(8) 0.6334(6) 0.6925(5) 0.0349(17) Uani 1 1 d . U . . .
H59 H 0.997239 0.631948 0.723702 0.042 Uiso 1 1 calc R U . . .
C60 C 0.6982(8) 0.6495(6) 0.6894(5) 0.0304(15) Uani 1 1 d . U . . .
H60 H 0.615582 0.659662 0.717932 0.036 Uiso 1 1 calc R U . . .
O9 O 0.611(2) 0.4120(14) -0.3503(12) 0.095(7) Uani 0.5 1 d . . P . .
C51A C 0.831(4) 0.617(2) 0.4557(15) 0.031(3) Uani 0.163(4) 1 d DG U P A 2
C46A C 0.774(3) 0.5518(16) 0.4162(14) 0.036(2) Uani 0.163(4) 1 d DG U P A 2
C45A C 0.773(3) 0.5503(18) 0.3281(14) 0.034(2) Uani 0.163(4) 1 d DG U P A 2
C48A C 0.827(5) 0.614(3) 0.2794(15) 0.029(3) Uani 0.163(4) 1 d DG U P A 2
C49A C 0.884(3) 0.680(2) 0.3189(18) 0.029(2) Uani 0.163(4) 1 d DG U P A 2
C50A C 0.885(3) 0.6816(19) 0.4071(18) 0.031(2) Uani 0.163(4) 1 d DG U P A 2
C55A C 0.942(5) 0.747(3) 0.447(2) 0.037(3) Uani 0.163(4) 1 d DG U P A 2
H55A H 0.942885 0.748282 0.506823 0.044 Uiso 0.163(4) 1 calc R U P A 2
C53A C 0.997(4) 0.811(2) 0.398(3) 0.041(3) Uani 0.163(4) 1 d DG U P A 2
H53A H 1.035154 0.856145 0.424887 0.049 Uiso 0.163(4) 1 calc R U P A 2
C54A C 0.995(4) 0.810(2) 0.310(3) 0.039(3) Uani 0.163(4) 1 d DG U P A 2
H54A H 1.032498 0.853498 0.276463 0.046 Uiso 0.163(4) 1 calc R U P A 2
C52A C 0.939(5) 0.744(3) 0.270(2) 0.034(3) Uani 0.163(4) 1 d DG U P A 2
H52A H 0.937574 0.742990 0.209972 0.041 Uiso 0.163(4) 1 calc R U P A 2
N47A N 0.709(5) 0.475(3) 0.468(2) 0.045(3) Uani 0.163(4) 1 d D U P A 2
Se2A Se 0.6630(9) 0.4206(6) 0.3847(6) 0.061(2) Uani 0.163(4) 1 d D U P A 2
N44A N 0.703(5) 0.469(3) 0.293(2) 0.044(3) Uani 0.163(4) 1 d D U P A 2

loop_
_atom_site_aniso_label
_atom_site_aniso_U_11
_atom_site_aniso_U_22
_atom_site_aniso_U_33
_atom_site_aniso_U_23
_atom_site_aniso_U_13
_atom_site_aniso_U_12
Se1 0.0503(6) 0.0420(5) 0.0355(5) -0.0030(4) 0.0040(4) -0.0216(4)
Se2 0.0544(7) 0.0481(7) 0.0355(7) 0.0028(5) -0.0092(5) -0.0277(6)
Zn1 0.0161(4) 0.0148(4) 0.0151(4) 0.0000(3) -0.0013(3) -0.0028(3)
Zn2 0.0149(4) 0.0149(4) 0.0181(4) -0.0010(3) -0.0012(3) -0.0047(3)
O1 0.015(2) 0.028(2) 0.033(3) -0.005(2) -0.0008(19) -0.0023(19)
O2 0.022(2) 0.024(2) 0.018(2) -0.0040(18) -0.0010(18) -0.0074(19)
O3 0.023(2) 0.026(3) 0.030(3) -0.006(2) -0.001(2) -0.008(2)
O4 0.013(2) 0.027(3) 0.038(3) -0.001(2) -0.0013(19) -0.0008(19)
O5 0.024(2) 0.016(2) 0.031(3) 0.0039(19) -0.004(2) -0.0065(18)
O6 0.026(3) 0.027(3) 0.058(4) 0.003(3) -0.001(2) -0.007(2)
O7 0.040(3) 0.022(2) 0.031(3) -0.004(2) -0.005(2) -0.011(2)
O8 0.047(4) 0.024(3) 0.097(5) 0.010(3) -0.024(4) -0.006(3)
N1 0.019(2) 0.017(2) 0.016(2) 0.000(2) -0.003(2) -0.003(2)
N2 0.025(3) 0.029(3) 0.019(3) -0.001(2) -0.002(2) -0.002(2)
N3 0.025(3) 0.022(3) 0.021(3) -0.003(2) -0.001(2) -0.007(2)
N4 0.026(3) 0.037(3) 0.020(3) 0.001(2) -0.004(2) -0.002(2)
C1 0.018(3) 0.021(3) 0.016(3) 0.000(2) -0.006(2) -0.004(2)
C2 0.017(3) 0.019(3) 0.020(3) -0.003(2) -0.003(2) -0.005(2)
C3 0.020(3) 0.017(3) 0.026(3) -0.005(2) 0.002(2) -0.005(2)
C4 0.018(3) 0.019(3) 0.027(3) -0.004(3) 0.004(2) -0.006(2)
C5 0.016(3) 0.018(3) 0.022(3) 0.001(2) -0.001(2) -0.004(2)
C6 0.019(3) 0.022(3) 0.049(4) -0.013(3) -0.002(3) -0.007(3)
C7 0.019(3) 0.018(3) 0.043(4) -0.007(3) -0.003(3) -0.004(2)
C8 0.016(3) 0.022(3) 0.018(3) 0.000(2) -0.002(2) -0.008(2)
C9 0.031(3) 0.022(3) 0.042(4) 0.001(3) -0.003(3) -0.010(3)
C10 0.029(3) 0.019(3) 0.042(4) 0.004(3) -0.005(3) -0.009(3)
C11 0.029(3) 0.025(3) 0.047(4) 0.003(3) -0.005(3) -0.013(3)
C12 0.025(3) 0.022(3) 0.051(4) 0.003(3) -0.004(3) -0.007(3)
C13 0.027(3) 0.017(3) 0.033(3) 0.005(3) -0.001(3) -0.005(3)
C14 0.019(3) 0.018(3) 0.025(3) 0.004(2) -0.001(2) -0.006(2)
C15 0.029(4) 0.023(3) 0.071(5) 0.010(3) -0.014(3) -0.011(3)
C16 0.034(4) 0.022(4) 0.077(5) 0.007(4) -0.016(4) -0.007(3)
C17 0.014(3) 0.021(3) 0.022(3) -0.001(2) -0.002(2) -0.005(2)
C18 0.017(3) 0.023(3) 0.021(3) -0.002(2) -0.002(2) -0.002(2)
C19 0.021(3) 0.022(3) 0.020(3) 0.001(2) -0.001(2) -0.005(2)
C20 0.018(3) 0.027(3) 0.023(3) 0.000(3) -0.006(2) -0.003(3)
C21 0.018(3) 0.020(3) 0.021(3) -0.002(2) -0.002(2) -0.002(2)
N22 0.032(3) 0.034(3) 0.028(3) -0.007(3) -0.001(2) -0.011(3)
C23 0.027(3) 0.029(3) 0.022(3) -0.005(3) -0.004(3) -0.006(3)
C24 0.028(3) 0.034(3) 0.022(3) 0.000(3) 0.002(3) -0.006(3)
N25 0.042(3) 0.037(3) 0.027(3) 0.000(3) 0.002(3) -0.014(3)
C26 0.021(3) 0.032(3) 0.019(3) -0.001(3) -0.002(2) -0.008(3)
C27 0.025(3) 0.033(3) 0.020(3) -0.001(3) -0.004(2) -0.006(3)
C28 0.026(3) 0.034(3) 0.017(3) -0.004(3) -0.002(2) -0.007(3)
C29 0.026(3) 0.034(3) 0.019(3) -0.003(3) 0.000(2) -0.002(3)
C30 0.032(4) 0.036(4) 0.026(3) 0.001(3) -0.003(3) -0.011(3)
C31 0.043(4) 0.036(4) 0.038(4) 0.001(3) 0.000(3) -0.019(3)
C32 0.050(4) 0.034(4) 0.038(4) -0.008(3) -0.009(3) -0.019(3)
C33 0.044(4) 0.042(4) 0.025(3) -0.008(3) -0.006(3) -0.011(3)
C34 0.025(3) 0.034(4) 0.021(3) 0.000(3) 0.000(3) -0.002(3)
C35 0.021(3) 0.038(4) 0.024(3) -0.003(3) -0.002(3) -0.004(3)
C36 0.026(3) 0.033(3) 0.019(3) -0.003(3) 0.001(2) -0.005(3)
C37 0.031(4) 0.052(4) 0.023(3) 0.001(3) 0.002(3) -0.008(3)
C38 0.028(3) 0.049(4) 0.021(3) 0.000(3) -0.002(3) -0.007(3)
C39 0.031(3) 0.023(3) 0.024(3) -0.001(3) -0.001(3) 0.000(3)
C40 0.030(3) 0.022(3) 0.028(3) 0.000(3) -0.002(3) -0.003(3)
C41 0.031(3) 0.025(3) 0.022(3) -0.003(2) -0.002(2) -0.007(3)
C42 0.042(4) 0.028(3) 0.027(3) -0.007(3) -0.004(3) 0.002(3)
C43 0.039(4) 0.027(3) 0.025(3) -0.003(3) -0.006(3) 0.001(3)
N44 0.042(3) 0.036(3) 0.024(3) 0.004(3) -0.004(3) -0.017(3)
C45 0.031(3) 0.031(3) 0.021(3) 0.000(3) -0.005(3) -0.008(3)
C46 0.033(3) 0.034(3) 0.018(3) 0.001(3) -0.001(3) -0.011(3)
N47 0.045(3) 0.045(3) 0.029(3) -0.002(3) -0.008(3) -0.021(3)
C48 0.032(3) 0.030(3) 0.021(3) 0.000(3) -0.004(3) -0.011(3)
C51 0.035(3) 0.034(3) 0.020(3) 0.003(3) -0.001(3) -0.007(3)
C52 0.062(4) 0.044(4) 0.031(4) -0.008(3) 0.003(3) -0.025(4)
C49 0.041(3) 0.038(3) 0.027(3) -0.003(3) 0.001(3) -0.014(3)
C50 0.040(3) 0.039(3) 0.023(3) 0.000(3) 0.000(3) -0.012(3)
C55 0.060(4) 0.046(4) 0.031(4) -0.002(3) 0.002(4) -0.023(4)
C54 0.068(5) 0.056(4) 0.027(4) -0.001(4) 0.004(4) -0.032(4)
C53 0.072(5) 0.053(4) 0.030(5) -0.006(4) -0.001(5) -0.034(4)
C56 0.030(4) 0.049(4) 0.023(3) 0.001(3) -0.005(3) -0.010(3)
C57 0.036(3) 0.033(3) 0.021(3) 0.002(3) 0.001(3) -0.007(3)
C58 0.034(4) 0.048(4) 0.028(3) 0.000(3) 0.000(3) 0.003(3)
C59 0.027(3) 0.050(4) 0.027(3) 0.003(3) -0.004(3) -0.002(3)
C60 0.028(3) 0.041(4) 0.022(3) 0.001(3) -0.002(3) -0.006(3)
O9 0.15(2) 0.081(13) 0.071(12) -0.007(10) -0.014(12) -0.072(14)
C51A 0.037(4) 0.036(4) 0.021(4) 0.002(4) 0.000(4) -0.010(4)
C46A 0.045(4) 0.040(4) 0.026(4) -0.001(4) 0.001(4) -0.014(4)
C45A 0.043(4) 0.038(4) 0.024(4) -0.003(4) 0.001(4) -0.016(4)
C48A 0.035(5) 0.032(4) 0.023(4) -0.001(4) -0.002(4) -0.011(4)
C49A 0.035(4) 0.033(4) 0.022(4) 0.001(4) -0.003(4) -0.012(4)
C50A 0.036(4) 0.036(4) 0.022(4) 0.001(4) -0.003(4) -0.012(4)
C55A 0.044(5) 0.042(5) 0.027(5) 0.001(5) -0.006(5) -0.019(5)
C53A 0.051(6) 0.045(6) 0.031(6) 0.002(5) -0.007(6) -0.019(5)
C54A 0.049(6) 0.042(5) 0.030(6) 0.004(5) -0.007(6) -0.021(5)
C52A 0.042(5) 0.037(5) 0.027(5) 0.003(5) -0.006(5) -0.017(5)
N47A 0.059(5) 0.049(5) 0.031(5) -0.002(5) 0.003(5) -0.022(5)
Se2A 0.079(4) 0.062(3) 0.048(4) -0.005(3) 0.005(4) -0.032(3)
N44A 0.059(5) 0.046(5) 0.032(5) -0.006(5) 0.001(5) -0.025(5)

loop_
_atom_type_symbol
_atom_type_description
_atom_type_scat_dispersion_real
_atom_type_scat_dispersion_imag
_atom_type_scat_source
C C 0.0181 0.0091 'International Tables Vol C Tables 4.2.6.8 and 6.1.1.4'
H H 0.0000 0.0000 'International Tables Vol C Tables 4.2.6.8 and 6.1.1.4'
N N 0.0311 0.0180 'International Tables Vol C Tables 4.2.6.8 and 6.1.1.4'
O O 0.0492 0.0322 'International Tables Vol C Tables 4.2.6.8 and 6.1.1.4'
Se Se -0.7943 1.1372 'International Tables Vol C Tables 4.2.6.8 and 6.1.1.4'
Zn Zn -1.5491 0.6778 'International Tables Vol C Tables 4.2.6.8 and 6.1.1.4'

loop_
_geom_angle_atom_site_label_1
_geom_angle_atom_site_label_2
_geom_angle_atom_site_label_3
_geom_angle
_geom_angle_site_symmetry_1
_geom_angle_site_symmetry_3
_geom_angle_publ_flag
N22 Se1 N25 95.6(3) . . ?
N44 Se2 N47 96.1(4) . . ?
O2 Zn1 O5 99.38(19) 1_545 . ?
O2 Zn1 N1 88.80(19) 1_545 . ?
O2 Zn1 N2 90.1(2) 1_545 1_554 ?
O4 Zn1 O2 117.6(2) 1_645 1_545 ?
O4 Zn1 O5 143.0(2) 1_645 . ?
O4 Zn1 N1 90.4(2) 1_645 . ?
O4 Zn1 N2 93.8(2) 1_645 1_554 ?
O5 Zn1 N1 90.0(2) . . ?
O5 Zn1 N2 86.2(2) . 1_554 ?
N1 Zn1 N2 175.7(2) . 1_554 ?
O1 Zn2 O3 128.6(2) . 1_655 ?
O1 Zn2 N3 93.4(2) . . ?
O1 Zn2 N4 89.9(2) . 1_554 ?
O3 Zn2 N3 88.4(2) 1_655 . ?
O3 Zn2 N4 87.3(2) 1_655 1_554 ?
O7 Zn2 O1 121.8(2) . . ?
O7 Zn2 O3 109.6(2) . 1_655 ?
O7 Zn2 N3 89.2(2) . . ?
O7 Zn2 N4 91.4(2) . 1_554 ?
N3 Zn2 N4 175.6(2) . 1_554 ?
C1 O1 Zn2 152.0(5) . . ?
C1 O2 Zn1 133.1(4) . 1_565 ?
C8 O3 Zn2 127.6(4) . 1_455 ?
C8 O4 Zn1 159.4(5) . 1_465 ?
C14 O5 Zn1 101.8(4) . . ?
C9 O7 Zn2 119.2(5) . . ?
C17 N1 Zn1 119.2(4) . . ?
C21 N1 Zn1 123.5(4) . . ?
C21 N1 C17 117.1(6) . . ?
C34 N2 Zn1 120.4(5) . 1_556 ?
C38 N2 Zn1 121.5(5) . 1_556 ?
C38 N2 C34 116.8(6) . . ?
C39 N3 Zn2 119.6(5) . . ?
C39 N3 C43 117.5(6) . . ?
C43 N3 Zn2 122.4(5) . . ?
C59 N4 Zn2 123.3(5) . 1_556 ?
C60 N4 Zn2 118.5(5) . 1_556 ?
C60 N4 C59 117.3(7) . . ?
O1 C1 O2 124.8(6) . . ?
O1 C1 C2 117.1(6) . . ?
O2 C1 C2 118.1(6) . . ?
C3 C2 C1 121.1(6) . . ?
C3 C2 C7 118.6(6) . . ?
C7 C2 C1 120.2(6) . . ?
C2 C3 H3 119.5 . . ?
C2 C3 C4 120.9(6) . . ?
C4 C3 H3 119.5 . . ?
C3 C4 H4 120.1 . . ?
C5 C4 C3 119.9(6) . . ?
C5 C4 H4 120.1 . . ?
C4 C5 C6 119.2(6) . . ?
C4 C5 C8 120.7(6) . . ?
C6 C5 C8 120.0(6) . . ?
C5 C6 H6 119.6 . . ?
C7 C6 C5 120.7(7) . . ?
C7 C6 H6 119.6 . . ?
C2 C7 H7 119.7 . . ?
C6 C7 C2 120.6(7) . . ?
C6 C7 H7 119.7 . . ?
O3 C8 C5 116.7(6) . . ?
O4 C8 O3 125.3(6) . . ?
O4 C8 C5 118.0(6) . . ?
O7 C9 C10 115.2(7) . . ?
O8 C9 O7 126.5(7) . . ?
O8 C9 C10 118.3(7) . . ?
C11 C10 C9 120.5(7) . . ?
C16 C10 C9 120.5(7) . . ?
C16 C10 C11 119.1(7) . . ?
C10 C11 H11 119.9 . . ?
C10 C11 C12 120.2(7) . . ?
C12 C11 H11 119.9 . . ?
C11 C12 H12 119.7 . . ?
C13 C12 C11 120.6(7) . . ?
C13 C12 H12 119.7 . . ?
C12 C13 C14 119.6(6) . . ?
C15 C13 C12 118.8(7) . . ?
C15 C13 C14 121.6(7) . . ?
O5 C14 C13 116.0(6) . . ?
O6 C14 O5 122.8(6) . . ?
O6 C14 C13 121.2(6) . . ?
C13 C15 H15 119.3 . . ?
C13 C15 C16 121.4(8) . . ?
C16 C15 H15 119.3 . . ?
C10 C16 C15 119.8(8) . . ?
C10 C16 H16 120.1 . . ?
C15 C16 H16 120.1 . . ?
N1 C17 H17 118.2 . . ?
N1 C17 C18 123.5(6) . . ?
C18 C17 H17 118.2 . . ?
C17 C18 H18 120.1 . . ?
C17 C18 C19 119.7(6) . . ?
C19 C18 H18 120.1 . . ?
C18 C19 C26 120.5(6) . . ?
C20 C19 C18 117.0(6) . . ?
C20 C19 C26 122.4(6) . . ?
C19 C20 H20 120.1 . . ?
C19 C20 C21 119.7(6) . . ?
C21 C20 H20 120.1 . . ?
N1 C21 C20 122.8(6) . . ?
N1 C21 H21 118.6 . . ?
C20 C21 H21 118.6 . . ?
C23 N22 Se1 106.4(5) . . ?
N22 C23 C24 116.0(7) . . ?
N22 C23 C26 123.6(7) . . ?
C26 C23 C24 120.4(7) . . ?
N25 C24 C23 115.6(7) . . ?
N25 C24 C29 124.1(7) . . ?
C29 C24 C23 120.3(7) . . ?
C24 N25 Se1 106.3(5) . . ?
C23 C26 C19 118.0(6) . . ?
C27 C26 C19 123.2(6) . . ?
C27 C26 C23 118.7(6) . . ?
C26 C27 C28 120.2(7) . . ?
C26 C27 C30 122.5(7) . . ?
C30 C27 C28 117.2(7) . . ?
C29 C28 C27 121.6(7) . . ?
C29 C28 C33 121.3(7) . . ?
C33 C28 C27 116.9(7) . . ?
C24 C29 C36 119.0(7) . . ?
C28 C29 C24 118.0(6) . . ?
C28 C29 C36 123.0(7) . . ?
C27 C30 H30 118.7 . . ?
C31 C30 C27 122.5(7) . . ?
C31 C30 H30 118.7 . . ?
C30 C31 H31 119.7 . . ?
C30 C31 C32 120.6(8) . . ?
C32 C31 H31 119.7 . . ?
C31 C32 H32 119.7 . . ?
C33 C32 C31 120.7(8) . . ?
C33 C32 H32 119.7 . . ?
C28 C33 H33 119.0 . . ?
C32 C33 C28 122.1(7) . . ?
C32 C33 H33 119.0 . . ?
N2 C34 H34 118.3 . . ?
N2 C34 C35 123.4(7) . . ?
C35 C34 H34 118.3 . . ?
C34 C35 H35 119.8 . . ?
C34 C35 C36 120.4(7) . . ?
C36 C35 H35 119.8 . . ?
C35 C36 C29 121.7(7) . . ?
C35 C36 C37 116.0(7) . . ?
C37 C36 C29 122.1(7) . . ?
C36 C37 H37 119.8 . . ?
C38 C37 C36 120.3(7) . . ?
C38 C37 H37 119.8 . . ?
N2 C38 C37 123.1(7) . . ?
N2 C38 H38 118.5 . . ?
C37 C38 H38 118.5 . . ?
N3 C39 H39 118.4 . . ?
N3 C39 C40 123.3(7) . . ?
C40 C39 H39 118.4 . . ?
C39 C40 H40 120.2 . . ?
C39 C40 C41 119.7(7) . . ?
C41 C40 H40 120.2 . . ?
C40 C41 C42 117.1(7) . . ?
C40 C41 C48 122.5(8) . . ?
C40 C41 C48A 120.7(19) . . ?
C42 C41 C48 120.4(8) . . ?
C42 C41 C48A 121.9(19) . . ?
C41 C42 H42 120.4 . . ?
C43 C42 C41 119.3(7) . . ?
C43 C42 H42 120.4 . . ?
N3 C43 C42 123.2(7) . . ?
N3 C43 H43 118.4 . . ?
C42 C43 H43 118.4 . . ?
C45 N44 Se2 105.9(6) . . ?
N44 C45 C46 116.6(8) . . ?
N44 C45 C48 121.6(8) . . ?
C48 C45 C46 121.7(8) . . ?
N47 C46 C45 115.3(8) . . ?
N47 C46 C51 124.0(8) . . ?
C51 C46 C45 120.7(8) . . ?
C46 N47 Se2 106.1(6) . . ?
C45 C48 C41 119.2(8) . . ?
C49 C48 C41 125.0(8) . . ?
C49 C48 C45 115.8(7) . . ?
C46 C51 C57 119.4(8) . . ?
C50 C51 C46 116.4(7) . . ?
C50 C51 C57 124.1(8) . . ?
C49 C52 H52 120.0 . . ?
C49 C52 C53 120.0 . . ?
C53 C52 H52 120.0 . . ?
C52 C49 C48 117.2(5) . . ?
C50 C49 C48 122.7(5) . . ?
C50 C49 C52 120.0 . . ?
C49 C50 C51 122.3(5) . . ?
C55 C50 C51 117.6(5) . . ?
C55 C50 C49 120.0 . . ?
C50 C55 H55 120.0 . . ?
C54 C55 C50 120.0 . . ?
C54 C55 H55 120.0 . . ?
C55 C54 H54 120.0 . . ?
C55 C54 C53 120.0 . . ?
C53 C54 H54 120.0 . . ?
C52 C53 H53 120.0 . . ?
C54 C53 C52 120.0 . . ?
C54 C53 H53 120.0 . . ?
C57 C56 H56 119.8 . . ?
C60 C56 H56 119.8 . . ?
C60 C56 C57 120.4(7) . . ?
C56 C57 C51 119.9(8) . . ?
C56 C57 C51A 120.9(17) . . ?
C58 C57 C51 123.2(8) . . ?
C58 C57 C56 116.9(7) . . ?
C58 C57 C51A 122.1(17) . . ?
C57 C58 H58 120.1 . . ?
C59 C58 C57 119.7(8) . . ?
C59 C58 H58 120.1 . . ?
N4 C59 C58 123.2(8) . . ?
N4 C59 H59 118.4 . . ?
C58 C59 H59 118.4 . . ?
N4 C60 C56 122.4(7) . . ?
N4 C60 H60 118.8 . . ?
C56 C60 H60 118.8 . . ?
C46A C51A C57 120.5(7) . . ?
C50A C51A C57 119.3(7) . . ?
C51A C46A N47A 123.4(17) . . ?
C45A C46A C51A 120.0 . . ?
C45A C46A N47A 116.6(17) . . ?
C46A C45A N44A 113.4(17) . . ?
C48A C45A C46A 120.0 . . ?
C48A C45A N44A 126.6(17) . . ?
C45A C48A C41 117.1(15) . . ?
C45A C48A C49A 120.0 . . ?
C49A C48A C41 122.3(15) . . ?
C48A C49A C50A 120.0 . . ?
C48A C49A C52A 120.0 . . ?
C50A C49A C52A 120.0 . . ?
C49A C50A C51A 120.0 . . ?
C55A C50A C51A 120.0 . . ?
C55A C50A C49A 120.0 . . ?
C50A C55A H55A 120.0 . . ?
C50A C55A C53A 120.0 . . ?
C53A C55A H55A 120.0 . . ?
C55A C53A H53A 120.0 . . ?
C54A C53A C55A 120.0 . . ?
C54A C53A H53A 120.0 . . ?
C53A C54A H54A 120.0 . . ?
C52A C54A C53A 120.0 . . ?
C52A C54A H54A 120.0 . . ?
C49A C52A H52A 120.0 . . ?
C54A C52A C49A 120.0 . . ?
C54A C52A H52A 120.0 . . ?
C46A N47A Se2A 99(2) . . ?
N44A Se2A N47A 111(3) . . ?
C45A N44A Se2A 100(2) . . ?

loop_
_geom_bond_atom_site_label_1
_geom_bond_atom_site_label_2
_geom_bond_distance
_geom_bond_site_symmetry_2
_geom_bond_publ_flag
Se1 N22 1.770(7) . ?
Se1 N25 1.776(7) . ?
Se2 N44 1.770(11) . ?
Se2 N47 1.775(10) . ?
Zn1 O2 2.044(5) 1_545 ?
Zn1 O4 2.032(5) 1_645 ?
Zn1 O5 2.049(5) . ?
Zn1 N1 2.158(5) . ?
Zn1 N2 2.199(6) 1_554 ?
Zn2 O1 1.971(5) . ?
Zn2 O3 2.008(5) 1_655 ?
Zn2 O7 1.966(5) . ?
Zn2 N3 2.174(6) . ?
Zn2 N4 2.183(6) 1_554 ?
O1 C1 1.252(8) . ?
O2 C1 1.255(8) . ?
O3 C8 1.253(8) . ?
O4 C8 1.251(8) . ?
O5 C14 1.264(8) . ?
O6 C14 1.229(9) . ?
O7 C9 1.277(9) . ?
O8 C9 1.234(10) . ?
N1 C17 1.342(9) . ?
N1 C21 1.337(9) . ?
N2 C34 1.337(10) . ?
N2 C38 1.335(10) . ?
N3 C39 1.334(9) . ?
N3 C43 1.341(10) . ?
N4 C59 1.344(10) . ?
N4 C60 1.342(10) . ?
C1 C2 1.497(9) . ?
C2 C3 1.385(9) . ?
C2 C7 1.392(10) . ?
C3 H3 0.9500 . ?
C3 C4 1.391(9) . ?
C4 H4 0.9500 . ?
C4 C5 1.382(10) . ?
C5 C6 1.390(10) . ?
C5 C8 1.505(9) . ?
C6 H6 0.9500 . ?
C6 C7 1.372(10) . ?
C7 H7 0.9500 . ?
C9 C10 1.515(10) . ?
C10 C11 1.385(11) . ?
C10 C16 1.384(11) . ?
C11 H11 0.9500 . ?
C11 C12 1.394(11) . ?
C12 H12 0.9500 . ?
C12 C13 1.380(10) . ?
C13 C14 1.517(9) . ?
C13 C15 1.368(11) . ?
C15 H15 0.9500 . ?
C15 C16 1.393(12) . ?
C16 H16 0.9500 . ?
C17 H17 0.9500 . ?
C17 C18 1.373(10) . ?
C18 H18 0.9500 . ?
C18 C19 1.393(10) . ?
C19 C20 1.388(10) . ?
C19 C26 1.490(10) . ?
C20 H20 0.9500 . ?
C20 C21 1.395(10) . ?
C21 H21 0.9500 . ?
N22 C23 1.337(10) . ?
C23 C24 1.462(10) . ?
C23 C26 1.426(10) . ?
C24 N25 1.341(10) . ?
C24 C29 1.414(11) . ?
C26 C27 1.385(11) . ?
C27 C28 1.467(10) . ?
C27 C30 1.425(11) . ?
C28 C29 1.398(11) . ?
C28 C33 1.443(11) . ?
C29 C36 1.491(10) . ?
C30 H30 0.9500 . ?
C30 C31 1.354(12) . ?
C31 H31 0.9500 . ?
C31 C32 1.393(12) . ?
C32 H32 0.9500 . ?
C32 C33 1.350(13) . ?
C33 H33 0.9500 . ?
C34 H34 0.9500 . ?
C34 C35 1.373(10) . ?
C35 H35 0.9500 . ?
C35 C36 1.386(10) . ?
C36 C37 1.388(11) . ?
C37 H37 0.9500 . ?
C37 C38 1.380(11) . ?
C38 H38 0.9500 . ?
C39 H39 0.9500 . ?
C39 C40 1.374(11) . ?
C40 H40 0.9500 . ?
C40 C41 1.395(11) . ?
C41 C42 1.398(11) . ?
C41 C48 1.481(12) . ?
C41 C48A 1.47(3) . ?
C42 H42 0.9500 . ?
C42 C43 1.378(11) . ?
C43 H43 0.9500 . ?
N44 C45 1.359(12) . ?
C45 C46 1.443(12) . ?
C45 C48 1.429(13) . ?
C46 N47 1.367(12) . ?
C46 C51 1.431(13) . ?
C48 C49 1.425(10) . ?
C51 C50 1.424(11) . ?
C51 C57 1.457(12) . ?
C52 H52 0.9500 . ?
C52 C49 1.3900 . ?
C52 C53 1.3900 . ?
C49 C50 1.3900 . ?
C50 C55 1.3900 . ?
C55 H55 0.9500 . ?
C55 C54 1.3900 . ?
C54 H54 0.9500 . ?
C54 C53 1.3900 . ?
C53 H53 0.9500 . ?
C56 H56 0.9500 . ?
C56 C57 1.391(11) . ?
C56 C60 1.377(11) . ?
C57 C58 1.384(12) . ?
C57 C51A 1.62(3) . ?
C58 H58 0.9500 . ?
C58 C59 1.377(12) . ?
C59 H59 0.9500 . ?
C60 H60 0.9500 . ?
C51A C46A 1.3900 . ?
C51A C50A 1.3900 . ?
C46A C45A 1.3900 . ?
C46A N47A 1.61(5) . ?
C45A C48A 1.3900 . ?
C45A N44A 1.62(5) . ?
C48A C49A 1.3900 . ?
C49A C50A 1.3900 . ?
C49A C52A 1.3900 . ?
C50A C55A 1.3900 . ?
C55A H55A 0.9500 . ?
C55A C53A 1.3900 . ?
C53A H53A 0.9500 . ?
C53A C54A 1.3900 . ?
C54A H54A 0.9500 . ?
C54A C52A 1.3900 . ?
C52A H52A 0.9500 . ?
N47A Se2A 1.68(4) . ?
Se2A N44A 1.67(4) . ?

loop_
_geom_torsion_atom_site_label_1
_geom_torsion_atom_site_label_2
_geom_torsion_atom_site_label_3
_geom_torsion_atom_site_label_4
_geom_torsion
_geom_torsion_site_symmetry_1
_geom_torsion_site_symmetry_2
_geom_torsion_site_symmetry_3
_geom_torsion_site_symmetry_4
_geom_torsion_publ_flag
Se1 N22 C23 C24 1.9(8) . . . . ?
Se1 N22 C23 C26 -179.3(6) . . . . ?
Se2 N44 C45 C46 0.7(10) . . . . ?
Se2 N44 C45 C48 179.1(8) . . . . ?
Zn1 O2 C1 O1 11.1(10) 1_565 . . . ?
Zn1 O2 C1 C2 -167.1(4) 1_565 . . . ?
Zn1 O4 C8 O3 -32.3(18) 1_465 . . . ?
Zn1 O4 C8 C5 148.3(11) 1_465 . . . ?
Zn1 O5 C14 O6 0.0(8) . . . . ?
Zn1 O5 C14 C13 -178.9(5) . . . . ?
Zn1 N1 C17 C18 -179.9(5) . . . . ?
Zn1 N1 C21 C20 179.2(5) . . . . ?
Zn1 N2 C34 C35 167.2(6) 1_556 . . . ?
Zn1 N2 C38 C37 -166.9(7) 1_556 . . . ?
Zn2 O1 C1 O2 30.6(14) . . . . ?
Zn2 O1 C1 C2 -151.3(8) . . . . ?
Zn2 O3 C8 O4 0.3(10) 1_455 . . . ?
Zn2 O3 C8 C5 179.7(4) 1_455 . . . ?
Zn2 O7 C9 O8 9.4(12) . . . . ?
Zn2 O7 C9 C10 -172.9(5) . . . . ?
Zn2 N3 C39 C40 172.0(6) . . . . ?
Zn2 N3 C43 C42 -172.2(6) . . . . ?
Zn2 N4 C59 C58 167.4(7) 1_556 . . . ?
Zn2 N4 C60 C56 -167.8(7) 1_556 . . . ?
O1 C1 C2 C3 -179.1(6) . . . . ?
O1 C1 C2 C7 0.5(10) . . . . ?
O2 C1 C2 C3 -0.8(9) . . . . ?
O2 C1 C2 C7 178.9(6) . . . . ?
O7 C9 C10 C11 -11.0(12) . . . . ?
O7 C9 C10 C16 169.7(8) . . . . ?
O8 C9 C10 C11 166.9(9) . . . . ?
O8 C9 C10 C16 -12.4(13) . . . . ?
N1 C17 C18 C19 2.6(10) . . . . ?
N2 C34 C35 C36 -1.3(12) . . . . ?
N3 C39 C40 C41 1.2(12) . . . . ?
C1 C2 C3 C4 178.9(6) . . . . ?
C1 C2 C7 C6 179.9(7) . . . . ?
C2 C3 C4 C5 0.1(10) . . . . ?
C3 C2 C7 C6 -0.5(11) . . . . ?
C3 C4 C5 C6 1.7(11) . . . . ?
C3 C4 C5 C8 179.4(6) . . . . ?
C4 C5 C6 C7 -2.9(12) . . . . ?
C4 C5 C8 O3 -173.4(6) . . . . ?
C4 C5 C8 O4 6.1(10) . . . . ?
C5 C6 C7 C2 2.3(12) . . . . ?
C6 C5 C8 O3 4.3(10) . . . . ?
C6 C5 C8 O4 -176.2(7) . . . . ?
C7 C2 C3 C4 -0.7(10) . . . . ?
C8 C5 C6 C7 179.4(7) . . . . ?
C9 C10 C11 C12 -177.6(8) . . . . ?
C9 C10 C16 C15 179.1(9) . . . . ?
C10 C11 C12 C13 -2.6(13) . . . . ?
C11 C10 C16 C15 -0.3(15) . . . . ?
C11 C12 C13 C14 -177.5(7) . . . . ?
C11 C12 C13 C15 2.0(13) . . . . ?
C12 C13 C14 O5 166.7(7) . . . . ?
C12 C13 C14 O6 -12.2(11) . . . . ?
C12 C13 C15 C16 -0.5(14) . . . . ?
C13 C15 C16 C10 -0.4(16) . . . . ?
C14 C13 C15 C16 179.0(9) . . . . ?
C15 C13 C14 O5 -12.7(11) . . . . ?
C15 C13 C14 O6 168.3(8) . . . . ?
C16 C10 C11 C12 1.7(13) . . . . ?
C17 N1 C21 C20 4.7(10) . . . . ?
C17 C18 C19 C20 0.6(10) . . . . ?
C17 C18 C19 C26 -176.4(6) . . . . ?
C18 C19 C20 C21 -0.9(10) . . . . ?
C18 C19 C26 C23 51.3(10) . . . . ?
C18 C19 C26 C27 -127.1(8) . . . . ?
C19 C20 C21 N1 -1.8(11) . . . . ?
C19 C26 C27 C28 -174.5(7) . . . . ?
C19 C26 C27 C30 10.0(11) . . . . ?
C20 C19 C26 C23 -125.5(8) . . . . ?
C20 C19 C26 C27 56.2(10) . . . . ?
C21 N1 C17 C18 -5.2(10) . . . . ?
N22 Se1 N25 C24 1.4(6) . . . . ?
N22 C23 C24 N25 -1.0(10) . . . . ?
N22 C23 C24 C29 178.4(7) . . . . ?
N22 C23 C26 C19 -4.2(11) . . . . ?
N22 C23 C26 C27 174.2(7) . . . . ?
C23 C24 N25 Se1 -0.5(8) . . . . ?
C23 C24 C29 C28 7.7(11) . . . . ?
C23 C24 C29 C36 -171.8(7) . . . . ?
C23 C26 C27 C28 7.1(11) . . . . ?
C23 C26 C27 C30 -168.3(7) . . . . ?
C24 C23 C26 C19 174.5(7) . . . . ?
C24 C23 C26 C27 -7.1(11) . . . . ?
C24 C29 C36 C35 -51.1(11) . . . . ?
C24 C29 C36 C37 124.4(9) . . . . ?
N25 Se1 N22 C23 -1.9(6) . . . . ?
N25 C24 C29 C28 -173.0(7) . . . . ?
N25 C24 C29 C36 7.5(12) . . . . ?
C26 C19 C20 C21 176.0(7) . . . . ?
C26 C23 C24 N25 -179.8(7) . . . . ?
C26 C23 C24 C29 -0.4(11) . . . . ?
C26 C27 C28 C29 0.2(11) . . . . ?
C26 C27 C28 C33 -176.1(7) . . . . ?
C26 C27 C30 C31 174.9(8) . . . . ?
C27 C28 C29 C24 -7.7(11) . . . . ?
C27 C28 C29 C36 171.8(7) . . . . ?
C27 C28 C33 C32 1.7(12) . . . . ?
C27 C30 C31 C32 0.6(14) . . . . ?
C28 C27 C30 C31 -0.7(12) . . . . ?
C28 C29 C36 C35 129.5(8) . . . . ?
C28 C29 C36 C37 -55.1(11) . . . . ?
C29 C24 N25 Se1 -179.9(6) . . . . ?
C29 C28 C33 C32 -174.6(8) . . . . ?
C29 C36 C37 C38 -178.1(8) . . . . ?
C30 C27 C28 C29 175.9(7) . . . . ?
C30 C27 C28 C33 -0.4(10) . . . . ?
C30 C31 C32 C33 0.8(14) . . . . ?
C31 C32 C33 C28 -2.0(14) . . . . ?
C33 C28 C29 C24 168.5(7) . . . . ?
C33 C28 C29 C36 -12.0(11) . . . . ?
C34 N2 C38 C37 0.2(12) . . . . ?
C34 C35 C36 C29 178.3(7) . . . . ?
C34 C35 C36 C37 2.5(12) . . . . ?
C35 C36 C37 C38 -2.4(12) . . . . ?
C36 C37 C38 N2 1.2(14) . . . . ?
C38 N2 C34 C35 -0.1(12) . . . . ?
C39 N3 C43 C42 -0.8(12) . . . . ?
C39 C40 C41 C42 -2.2(11) . . . . ?
C39 C40 C41 C48 177.6(8) . . . . ?
C39 C40 C41 C48A -176.2(16) . . . . ?
C40 C41 C42 C43 1.7(12) . . . . ?
C40 C41 C48 C45 117.1(10) . . . . ?
C40 C41 C48 C49 -63.3(13) . . . . ?
C40 C41 C48A C45A -69(3) . . . . ?
C40 C41 C48A C49A 120.2(19) . . . . ?
C41 C42 C43 N3 -0.3(13) . . . . ?
C41 C48 C49 C52 2.7(14) . . . . ?
C41 C48 C49 C50 179.4(10) . . . . ?
C41 C48A C49A C50A 171(4) . . . . ?
C41 C48A C49A C52A -9(4) . . . . ?
C42 C41 C48 C45 -63.2(12) . . . . ?
C42 C41 C48 C49 116.4(11) . . . . ?
C42 C41 C48A C45A 117.5(17) . . . . ?
C42 C41 C48A C49A -54(3) . . . . ?
C43 N3 C39 C40 0.3(11) . . . . ?
N44 Se2 N47 C46 2.2(8) . . . . ?
N44 C45 C46 N47 1.0(13) . . . . ?
N44 C45 C46 C51 179.4(9) . . . . ?
N44 C45 C48 C41 -1.2(15) . . . . ?
N44 C45 C48 C49 179.1(8) . . . . ?
C45 C46 N47 Se2 -2.1(11) . . . . ?
C45 C46 C51 C50 4.0(13) . . . . ?
C45 C46 C51 C57 -173.5(11) . . . . ?
C45 C48 C49 C52 -177.7(7) . . . . ?
C45 C48 C49 C50 -1.0(11) . . . . ?
C46 C45 C48 C41 177.1(11) . . . . ?
C46 C45 C48 C49 -2.6(13) . . . . ?
C46 C51 C50 C49 -7.6(12) . . . . ?
C46 C51 C50 C55 175.3(7) . . . . ?
C46 C51 C57 C56 118.6(10) . . . . ?
C46 C51 C57 C58 -59.5(13) . . . . ?
N47 Se2 N44 C45 -1.7(8) . . . . ?
N47 C46 C51 C50 -177.8(9) . . . . ?
N47 C46 C51 C57 4.8(16) . . . . ?
C48 C41 C42 C43 -178.0(8) . . . . ?
C48 C45 C46 N47 -177.4(9) . . . . ?
C48 C45 C46 C51 1.0(14) . . . . ?
C48 C49 C50 C51 6.4(10) . . . . ?
C48 C49 C50 C55 -176.6(8) . . . . ?
C51 C46 N47 Se2 179.5(8) . . . . ?
C51 C50 C55 C54 177.2(8) . . . . ?
C51 C57 C58 C59 179.5(9) . . . . ?
C52 C49 C50 C51 -177.0(8) . . . . ?
C52 C49 C50 C55 0.0 . . . . ?
C49 C52 C53 C54 0.0 . . . . ?
C49 C50 C55 C54 0.0 . . . . ?
C50 C51 C57 C56 -58.7(14) . . . . ?
C50 C51 C57 C58 123.3(11) . . . . ?
C50 C55 C54 C53 0.0 . . . . ?
C55 C54 C53 C52 0.0 . . . . ?
C53 C52 C49 C48 176.8(8) . . . . ?
C53 C52 C49 C50 0.0 . . . . ?
C56 C57 C58 C59 1.4(13) . . . . ?
C56 C57 C51A C46A -59(3) . . . . ?
C56 C57 C51A C50A 116.4(17) . . . . ?
C57 C51 C50 C49 169.7(10) . . . . ?
C57 C51 C50 C55 -7.4(14) . . . . ?
C57 C56 C60 N4 -0.3(13) . . . . ?
C57 C58 C59 N4 0.1(14) . . . . ?
C57 C51A C46A C45A 175(4) . . . . ?
C57 C51A C46A N47A -5(4) . . . . ?
C57 C51A C50A C49A -175(4) . . . . ?
C57 C51A C50A C55A 5(4) . . . . ?
C58 C57 C51A C46A 125.3(17) . . . . ?
C58 C57 C51A C50A -60(3) . . . . ?
C59 N4 C60 C56 1.8(12) . . . . ?
C60 N4 C59 C58 -1.7(13) . . . . ?
C60 C56 C57 C51 -179.5(9) . . . . ?
C60 C56 C57 C58 -1.3(13) . . . . ?
C60 C56 C57 C51A -177.5(14) . . . . ?
C51A C57 C58 C59 177.5(15) . . . . ?
C51A C46A C45A C48A 0.0 . . . . ?
C51A C46A C45A N44A -180.0(3) . . . . ?
C51A C46A N47A Se2A -179.7(6) . . . . ?
C51A C50A C55A C53A 180.0 . . . . ?
C46A C51A C50A C49A 0.0 . . . . ?
C46A C51A C50A C55A 180.0 . . . . ?
C46A C45A C48A C41 -171(4) . . . . ?
C46A C45A C48A C49A 0.0 . . . . ?
C46A C45A N44A Se2A -0.5(7) . . . . ?
C46A N47A Se2A N44A -0.2(19) . . . . ?
C45A C46A N47A Se2A 0(2) . . . . ?
C45A C48A C49A C50A 0.0 . . . . ?
C45A C48A C49A C52A 180.0 . . . . ?
C48A C41 C42 C43 175.7(18) . . . . ?
C48A C45A N44A Se2A 179.6(6) . . . . ?
C48A C49A C50A C51A 0.0 . . . . ?
C48A C49A C50A C55A 180.0 . . . . ?
C48A C49A C52A C54A 180.0 . . . . ?
C49A C50A C55A C53A 0.0 . . . . ?
C50A C51A C46A C45A 0.0 . . . . ?
C50A C51A C46A N47A 179.6(18) . . . . ?
C50A C49A C52A C54A 0.0 . . . . ?
C50A C55A C53A C54A 0.0 . . . . ?
C55A C53A C54A C52A 0.0 . . . . ?
C53A C54A C52A C49A 0.0 . . . . ?
C52A C49A C50A C51A 180.0 . . . . ?
C52A C49A C50A C55A 0.0 . . . . ?
N47A C46A C45A C48A -179.7(17) . . . . ?
N47A C46A C45A N44A 0.4(18) . . . . ?
N47A Se2A N44A C45A 0.4(13) . . . . ?
N44A C45A C48A C41 9(4) . . . . ?
N44A C45A C48A C49A 180.0(3) . . . . ?
